data_7106697
loop_
_publ_author_name
'Michael Muller'
'Markus Albrecht'
'Christoph Bannwarth'
'Gerhard Raabe'
'Arto Valkonen'
'Kari Rissanen'

_publ_section_title
;
 From attraction to repulsion: anion-p interactions between bromide and
 fluorinated phenyl groups
;
_journal_name_full Chem.Commun.
_journal_page_first 8542
_journal_paper_doi 10.1039/c1cc12667a
_journal_volume 47
_journal_year 2011
_chemical_formula_moiety 'C13 H16 F3 N2, H2 O, Br'
_chemical_formula_sum 'C13 H18 Br F3 N2 O'
_chemical_formula_weight 355.20
_chemical_name_systematic
;
?
;
_space_group_IT_number 4
_symmetry_cell_setting monoclinic
_symmetry_space_group_name_Hall 'P 2yb'
_symmetry_space_group_name_H-M 'P 1 21 1'
_atom_sites_solution_hydrogens geom
_atom_sites_solution_primary direct
_atom_sites_solution_secondary difmap
_audit_creation_method SHELXL-97
_cell_angle_alpha 90.00
_cell_angle_beta 94.314(2)
_cell_angle_gamma 90.00
_cell_formula_units_Z 4
_cell_length_a 7.7372(2)
_cell_length_b 15.5326(3)
_cell_length_c 11.9888(2)
_cell_measurement_reflns_used 3599
_cell_measurement_temperature 123(2)
_cell_measurement_theta_max 28.283
_cell_measurement_theta_min 0.407
_cell_volume 1436.72(5)
_computing_cell_refinement 'DENZO-SMN (Otwinowski & Minor, 1997)'
_computing_data_collection 'Collect (Bruker, 2008)'
_computing_data_reduction DENZO-SMN
_computing_molecular_graphics
;
ORTEP-3 (Farrugia, 1997); MERCURY (Macrae, <i>et al.</i>, 2008);
POV-RAY (Cason, 2004)
;
_computing_publication_material SHELXL-97
_computing_structure_refinement 'SHELXL-97 (Sheldrick, 2008)'
_computing_structure_solution 'SIR-2004 (Burla, et al., 2005)'
_diffrn_ambient_temperature 123(2)
_diffrn_detector_area_resol_mean 9
_diffrn_measured_fraction_theta_full 0.998
_diffrn_measured_fraction_theta_max 0.998
_diffrn_measurement_device_type 'Bruker-Nonius Kappa CCD with APEXII detector'
_diffrn_measurement_method '\f and \w scans'
_diffrn_radiation_monochromator graphite
_diffrn_radiation_source 'fine-focus sealed tube'
_diffrn_radiation_type MoK\a
_diffrn_radiation_wavelength 0.71073
_diffrn_reflns_av_R_equivalents 0.0457
_diffrn_reflns_av_sigmaI/netI 0.0554
_diffrn_reflns_limit_h_max 9
_diffrn_reflns_limit_h_min -9
_diffrn_reflns_limit_k_max 18
_diffrn_reflns_limit_k_min -18
_diffrn_reflns_limit_l_max 14
_diffrn_reflns_limit_l_min -14
_diffrn_reflns_number 18276
_diffrn_reflns_theta_full 25.02
_diffrn_reflns_theta_max 25.02
_diffrn_reflns_theta_min 2.15
_exptl_absorpt_coefficient_mu 2.892
_exptl_absorpt_correction_T_max 0.8456
_exptl_absorpt_correction_T_min 0.4981
_exptl_absorpt_correction_type multi-scan
_exptl_absorpt_process_details 'Sadabs (Sheldrick, 1996)'
_exptl_crystal_colour colourless
_exptl_crystal_density_diffrn 1.642
_exptl_crystal_density_method 'not measured'
_exptl_crystal_description plate
_exptl_crystal_F_000 720
_exptl_crystal_size_max 0.28
_exptl_crystal_size_mid 0.23
_exptl_crystal_size_min 0.06
_refine_diff_density_max 0.267
_refine_diff_density_min -0.266
_refine_diff_density_rms 0.062
_refine_ls_abs_structure_details 'Flack H D (1983), Acta Cryst. A39, 876-881'
_refine_ls_abs_structure_Flack 0.064(7)
_refine_ls_extinction_method none
_refine_ls_goodness_of_fit_ref 1.087
_refine_ls_hydrogen_treatment mixed
_refine_ls_matrix_type full
_refine_ls_number_parameters 373
_refine_ls_number_reflns 5022
_refine_ls_number_restraints 23
_refine_ls_restrained_S_all 1.090
_refine_ls_R_factor_all 0.0381
_refine_ls_R_factor_gt 0.0312
_refine_ls_shift/su_max 0.000
_refine_ls_shift/su_mean 0.000
_refine_ls_structure_factor_coef Fsqd
_refine_ls_weighting_details 'calc w=1/[\s^2^(Fo^2^)+(0.0000P)^2^+0.4773P] where P=(Fo^2^+2Fc^2^)/3'
_refine_ls_weighting_scheme calc
_refine_ls_wR_factor_gt 0.0641
_refine_ls_wR_factor_ref 0.0666
_reflns_number_gt 4569
_reflns_number_total 5022
_reflns_threshold_expression >2\s(I)
_cod_data_source_file c1cc12667a.txt
_cod_data_source_block 2c
_cod_original_sg_symbol_H-M P21
_cod_database_code 7106697

loop_
_symmetry_equiv_pos_as_xyz
'x, y, z'
'-x, y+1/2, -z'

loop_
_atom_site_label
_atom_site_type_symbol
_atom_site_fract_x
_atom_site_fract_y
_atom_site_fract_z
_atom_site_U_iso_or_equiv
_atom_site_adp_type
_atom_site_occupancy
_atom_site_symmetry_multiplicity
_atom_site_calc_flag
_atom_site_refinement_flags
_atom_site_disorder_assembly
_atom_site_disorder_group
Br1 Br 0.32973(5) 0.62703(2) 0.00930(3) 0.02903(11) Uani 1 1 d . . .
Br2 Br 0.08822(5) 0.94301(2) 0.43360(3) 0.03099(11) Uani 1 1 d . . .
F9 F 0.8615(3) 0.74143(13) 0.02626(17) 0.0273(5) Uani 1 1 d . . .
F11 F 0.8783(3) 0.47506(13) 0.2068(2) 0.0392(6) Uani 1 1 d . . .
F13 F 0.6669(3) 0.71594(14) 0.38609(17) 0.0272(5) Uani 1 1 d . . .
N1 N 0.5558(4) 0.85945(18) 0.1638(3) 0.0172(7) Uani 1 1 d . . .
N2 N 0.2645(4) 0.92131(18) 0.0833(3) 0.0218(7) Uani 1 1 d . . .
C1 C 0.5334(5) 0.8458(2) 0.0385(3) 0.0186(8) Uani 1 1 d . . .
H1A H 0.5187 0.7837 0.0216 0.022 Uiso 1 1 calc R . .
H1B H 0.6372 0.8666 0.0032 0.022 Uiso 1 1 calc R . .
C2 C 0.3731(5) 0.8956(3) -0.0074(3) 0.0252(9) Uani 1 1 d . . .
H2A H 0.4098 0.9477 -0.0469 0.030 Uiso 1 1 calc R . .
H2B H 0.3040 0.8593 -0.0620 0.030 Uiso 1 1 calc R . .
C3 C 0.2375(5) 0.8455(2) 0.1538(3) 0.0222(8) Uani 1 1 d . . .
H3A H 0.1884 0.7979 0.1066 0.027 Uiso 1 1 calc R . .
H3B H 0.1533 0.8600 0.2092 0.027 Uiso 1 1 calc R . .
C4 C 0.4085(5) 0.8162(2) 0.2152(3) 0.0193(8) Uani 1 1 d . . .
H4A H 0.4098 0.8315 0.2954 0.023 Uiso 1 1 calc R . .
H4B H 0.4201 0.7529 0.2093 0.023 Uiso 1 1 calc R . .
C5 C 0.5458(4) 0.9554(2) 0.1872(3) 0.0202(8) Uani 1 1 d . . .
H5A H 0.6293 0.9869 0.1437 0.024 Uiso 1 1 calc R . .
H5B H 0.5751 0.9667 0.2677 0.024 Uiso 1 1 calc R . .
C6 C 0.3598(5) 0.9858(2) 0.1534(4) 0.0256(9) Uani 1 1 d . . .
H6A H 0.2981 0.9963 0.2216 0.031 Uiso 1 1 calc R . .
H6B H 0.3639 1.0407 0.1118 0.031 Uiso 1 1 calc R . .
C7 C 0.7321(4) 0.8290(2) 0.2119(3) 0.0183(8) Uani 1 1 d . . .
H7A H 0.8225 0.8581 0.1715 0.022 Uiso 1 1 calc R . .
H7B H 0.7478 0.8469 0.2913 0.022 Uiso 1 1 calc R . .
C8 C 0.7590(4) 0.7339(2) 0.2055(3) 0.0183(8) Uani 1 1 d . . .
C9 C 0.8279(5) 0.6931(2) 0.1164(3) 0.0208(8) Uani 1 1 d . . .
C10 C 0.8672(5) 0.6068(2) 0.1121(3) 0.0251(9) Uani 1 1 d . . .
H10 H 0.9119 0.5814 0.0482 0.030 Uiso 1 1 calc R . .
C11 C 0.8380(5) 0.5593(2) 0.2059(3) 0.0243(9) Uani 1 1 d . . .
C12 C 0.7717(5) 0.5932(2) 0.2999(3) 0.0245(9) Uani 1 1 d . . .
H12 H 0.7537 0.5591 0.3638 0.029 Uiso 1 1 calc R . .
C13 C 0.7335(5) 0.6795(2) 0.2955(3) 0.0191(8) Uani 1 1 d . . .
F9A F 0.1512(3) 0.70281(14) 0.32924(18) 0.0271(5) Uani 1 1 d . . .
F11A F 0.4121(3) 0.43399(17) 0.2879(2) 0.0474(7) Uani 1 1 d . . .
F13A F 0.4940(3) 0.58126(14) 0.62757(18) 0.0289(5) Uani 1 1 d . . .
N1A N 0.1339(4) 0.71949(18) 0.6241(2) 0.0170(6) Uani 1 1 d . . .
N2A N -0.1284(4) 0.7218(2) 0.7426(3) 0.0224(7) Uani 1 1 d . . .
C1A C -0.0314(4) 0.7177(3) 0.5491(3) 0.0203(8) Uani 1 1 d U . .
H1C H -0.0406 0.6629 0.5070 0.024 Uiso 1 1 calc R . .
H1D H -0.0328 0.7658 0.4948 0.024 Uiso 1 1 calc R . .
C2A C -0.1838(5) 0.7266(4) 0.6238(3) 0.0396(11) Uani 1 1 d U . .
H2C H -0.2424 0.7824 0.6081 0.047 Uiso 1 1 calc R . .
H2D H -0.2689 0.6802 0.6050 0.047 Uiso 1 1 calc R . .
C3A C -0.0285(5) 0.6433(3) 0.7631(4) 0.0331(10) Uani 1 1 d U . .
H3C H -0.1013 0.5931 0.7395 0.040 Uiso 1 1 calc R . .
H3D H 0.0033 0.6378 0.8443 0.040 Uiso 1 1 calc R . .
C4A C 0.1374(4) 0.6419(2) 0.7001(3) 0.0191(8) Uani 1 1 d U . .
H4C H 0.2409 0.6439 0.7539 0.023 Uiso 1 1 calc R . .
H4D H 0.1424 0.5884 0.6556 0.023 Uiso 1 1 calc R . .
C5A C 0.1352(5) 0.8001(2) 0.6949(3) 0.0190(8) Uani 1 1 d U . .
H5C H 0.1228 0.8515 0.6462 0.023 Uiso 1 1 calc R . .
H5D H 0.2464 0.8046 0.7411 0.023 Uiso 1 1 calc R . .
C6A C -0.0168(6) 0.7958(3) 0.7713(4) 0.0368(11) Uani 1 1 d U . .
H6C H 0.0295 0.7912 0.8503 0.044 Uiso 1 1 calc R . .
H6D H -0.0858 0.8494 0.7630 0.044 Uiso 1 1 calc R . .
C7A C 0.2912(4) 0.7226(2) 0.5552(3) 0.0177(8) Uani 1 1 d . . .
H7C H 0.2814 0.7739 0.5062 0.021 Uiso 1 1 calc R . .
H7D H 0.3964 0.7298 0.6067 0.021 Uiso 1 1 calc R . .
C8A C 0.3145(4) 0.6440(2) 0.4835(3) 0.0186(8) Uani 1 1 d . . .
C9A C 0.2481(4) 0.6368(3) 0.3741(3) 0.0216(8) Uani 1 1 d . . .
C10A C 0.2763(5) 0.5673(3) 0.3049(3) 0.0272(9) Uani 1 1 d . . .
H10A H 0.2279 0.5646 0.2297 0.033 Uiso 1 1 calc R . .
C11A C 0.3784(5) 0.5026(3) 0.3520(4) 0.0339(10) Uani 1 1 d . . .
C12A C 0.4533(5) 0.5046(3) 0.4597(4) 0.0286(9) Uani 1 1 d . . .
H12A H 0.5253 0.4593 0.4893 0.034 Uiso 1 1 calc R . .
C13A C 0.4185(5) 0.5756(2) 0.5218(3) 0.0222(8) Uani 1 1 d . . .
O1 O -0.0982(4) 0.9452(2) 0.0244(3) 0.0486(9) Uani 1 1 d D . .
H1E H -0.139(7) 0.9953(19) 0.024(5) 0.073 Uiso 1 1 d D . .
H1F H 0.006(3) 0.958(4) 0.044(5) 0.073 Uiso 1 1 d D . .
O2 O -0.4788(3) 0.73583(19) 0.8076(2) 0.0310(7) Uani 1 1 d D . .
H2E H -0.502(6) 0.698(2) 0.853(3) 0.047 Uiso 1 1 d D . .
H2F H -0.371(3) 0.730(3) 0.809(4) 0.047 Uiso 1 1 d D . .

loop_
_atom_site_aniso_label
_atom_site_aniso_U_11
_atom_site_aniso_U_22
_atom_site_aniso_U_33
_atom_site_aniso_U_23
_atom_site_aniso_U_13
_atom_site_aniso_U_12
Br1 0.0367(2) 0.02371(19) 0.0280(2) -0.00640(17) 0.01086(16) -0.01086(19)
Br2 0.0404(2) 0.0257(2) 0.0266(2) 0.00598(17) 0.00029(17) 0.00057(19)
F9 0.0308(12) 0.0311(12) 0.0210(12) 0.0069(9) 0.0082(9) 0.0072(10)
F11 0.0497(15) 0.0167(11) 0.0496(17) 0.0025(10) -0.0064(12) 0.0055(11)
F13 0.0269(11) 0.0392(12) 0.0155(11) 0.0026(9) 0.0023(9) 0.0034(10)
N1 0.0145(15) 0.0148(15) 0.0227(17) -0.0018(13) 0.0028(13) -0.0010(13)
N2 0.0167(15) 0.0229(18) 0.0260(19) 0.0041(13) 0.0028(13) 0.0008(13)
C1 0.0183(18) 0.0255(19) 0.0119(19) -0.0044(15) 0.0008(14) -0.0051(16)
C2 0.022(2) 0.033(2) 0.021(2) 0.0018(17) 0.0009(16) 0.0024(17)
C3 0.0119(18) 0.0231(19) 0.032(2) 0.0036(17) 0.0031(16) 0.0011(16)
C4 0.0189(19) 0.0214(18) 0.018(2) 0.0018(15) 0.0028(15) -0.0015(16)
C5 0.0200(18) 0.0130(18) 0.028(2) -0.0060(15) 0.0017(15) -0.0004(16)
C6 0.022(2) 0.0165(18) 0.038(3) -0.0050(17) 0.0014(17) 0.0045(16)
C7 0.0128(17) 0.0228(19) 0.019(2) 0.0015(15) -0.0011(14) -0.0014(15)
C8 0.0112(17) 0.0191(18) 0.024(2) 0.0006(15) -0.0046(14) 0.0001(15)
C9 0.0177(18) 0.028(2) 0.017(2) -0.0003(16) 0.0027(15) 0.0023(16)
C10 0.0228(19) 0.027(2) 0.025(2) -0.0031(16) 0.0004(16) 0.0080(16)
C11 0.024(2) 0.0155(18) 0.033(2) 0.0008(17) -0.0051(18) 0.0021(16)
C12 0.021(2) 0.027(2) 0.025(2) 0.0077(17) -0.0035(16) -0.0036(17)
C13 0.0144(18) 0.030(2) 0.0127(19) 0.0014(16) -0.0011(14) -0.0011(16)
F9A 0.0242(11) 0.0362(13) 0.0207(12) 0.0054(10) 0.0002(9) 0.0042(10)
F11A 0.0519(16) 0.0392(15) 0.0527(16) -0.0211(14) 0.0147(13) 0.0033(14)
F13A 0.0284(12) 0.0316(12) 0.0263(13) 0.0089(10) 0.0001(10) 0.0020(10)
N1A 0.0184(15) 0.0199(14) 0.0129(16) 0.0017(12) 0.0020(12) -0.0062(13)
N2A 0.0214(16) 0.0279(17) 0.0181(17) -0.0011(13) 0.0025(13) -0.0054(14)
C1A 0.0135(17) 0.033(2) 0.0141(19) 0.0020(16) -0.0018(14) -0.0049(16)
C2A 0.016(2) 0.081(3) 0.022(2) -0.004(2) 0.0049(17) -0.006(2)
C3A 0.039(2) 0.027(2) 0.035(2) 0.0104(17) 0.0174(19) 0.0033(19)
C4A 0.0216(17) 0.020(2) 0.0158(18) 0.0031(14) 0.0039(14) -0.0056(15)
C5A 0.0203(18) 0.0162(18) 0.020(2) -0.0034(15) 0.0007(15) -0.0041(15)
C6A 0.038(2) 0.030(2) 0.045(3) -0.015(2) 0.018(2) -0.008(2)
C7A 0.0095(16) 0.0206(18) 0.023(2) 0.0045(15) 0.0037(14) -0.0057(15)
C8A 0.0159(17) 0.020(2) 0.021(2) 0.0036(15) 0.0071(15) -0.0043(15)
C9A 0.0151(17) 0.029(2) 0.021(2) 0.0046(17) 0.0039(14) -0.0031(18)
C10A 0.024(2) 0.038(2) 0.020(2) -0.0049(17) 0.0016(16) -0.0046(19)
C11A 0.027(2) 0.033(2) 0.043(3) -0.010(2) 0.014(2) -0.005(2)
C12A 0.025(2) 0.025(2) 0.037(3) 0.0058(18) 0.0087(18) 0.0030(18)
C13A 0.0175(19) 0.027(2) 0.022(2) 0.0069(16) 0.0016(16) -0.0011(17)
O1 0.0212(14) 0.0325(16) 0.092(3) 0.025(2) 0.0046(15) 0.0004(15)
O2 0.0180(14) 0.0443(19) 0.0308(17) 0.0026(13) 0.0015(13) 0.0004(14)

loop_
_atom_type_symbol
_atom_type_description
_atom_type_scat_dispersion_real
_atom_type_scat_dispersion_imag
_atom_type_scat_source
C C 0.0033 0.0016 'International Tables Vol C Tables 4.2.6.8 and 6.1.1.4'
H H 0.0000 0.0000 'International Tables Vol C Tables 4.2.6.8 and 6.1.1.4'
N N 0.0061 0.0033 'International Tables Vol C Tables 4.2.6.8 and 6.1.1.4'
O O 0.0106 0.0060 'International Tables Vol C Tables 4.2.6.8 and 6.1.1.4'
F F 0.0171 0.0103 'International Tables Vol C Tables 4.2.6.8 and 6.1.1.4'
Br Br -0.2901 2.4595 'International Tables Vol C Tables 4.2.6.8 and 6.1.1.4'

loop_
_geom_angle_atom_site_label_1
_geom_angle_atom_site_label_2
_geom_angle_atom_site_label_3
_geom_angle
_geom_angle_site_symmetry_1
_geom_angle_site_symmetry_3
_geom_angle_publ_flag
C4 N1 C1 108.2(3) . . ?
C4 N1 C7 113.3(3) . . ?
C1 N1 C7 111.5(3) . . ?
C4 N1 C5 108.3(3) . . ?
C1 N1 C5 108.5(3) . . ?
C7 N1 C5 107.0(3) . . ?
C6 N2 C3 107.6(3) . . ?
C6 N2 C2 108.4(3) . . ?
C3 N2 C2 108.7(3) . . ?
N1 C1 C2 108.3(3) . . ?
N1 C1 H1A 110.0 . . ?
C2 C1 H1A 110.0 . . ?
N1 C1 H1B 110.0 . . ?
C2 C1 H1B 110.0 . . ?
H1A C1 H1B 108.4 . . ?
N2 C2 C1 111.3(3) . . ?
N2 C2 H2A 109.4 . . ?
C1 C2 H2A 109.4 . . ?
N2 C2 H2B 109.4 . . ?
C1 C2 H2B 109.4 . . ?
H2A C2 H2B 108.0 . . ?
N2 C3 C4 111.0(3) . . ?
N2 C3 H3A 109.4 . . ?
C4 C3 H3A 109.4 . . ?
N2 C3 H3B 109.4 . . ?
C4 C3 H3B 109.4 . . ?
H3A C3 H3B 108.0 . . ?
N1 C4 C3 109.0(3) . . ?
N1 C4 H4A 109.9 . . ?
C3 C4 H4A 109.9 . . ?
N1 C4 H4B 109.9 . . ?
C3 C4 H4B 109.9 . . ?
H4A C4 H4B 108.3 . . ?
N1 C5 C6 108.2(3) . . ?
N1 C5 H5A 110.1 . . ?
C6 C5 H5A 110.1 . . ?
N1 C5 H5B 110.1 . . ?
C6 C5 H5B 110.1 . . ?
H5A C5 H5B 108.4 . . ?
N2 C6 C5 111.1(3) . . ?
N2 C6 H6A 109.4 . . ?
C5 C6 H6A 109.4 . . ?
N2 C6 H6B 109.4 . . ?
C5 C6 H6B 109.4 . . ?
H6A C6 H6B 108.0 . . ?
C8 C7 N1 114.4(3) . . ?
C8 C7 H7A 108.7 . . ?
N1 C7 H7A 108.7 . . ?
C8 C7 H7B 108.7 . . ?
N1 C7 H7B 108.7 . . ?
H7A C7 H7B 107.6 . . ?
C9 C8 C13 113.9(3) . . ?
C9 C8 C7 123.8(3) . . ?
C13 C8 C7 121.9(3) . . ?
F9 C9 C10 116.9(3) . . ?
F9 C9 C8 118.0(3) . . ?
C10 C9 C8 125.0(4) . . ?
C9 C10 C11 116.2(4) . . ?
C9 C10 H10 121.9 . . ?
C11 C10 H10 121.9 . . ?
F11 C11 C10 118.4(3) . . ?
F11 C11 C12 117.8(4) . . ?
C10 C11 C12 123.8(3) . . ?
C13 C12 C11 115.8(4) . . ?
C13 C12 H12 122.1 . . ?
C11 C12 H12 122.1 . . ?
F13 C13 C12 118.0(3) . . ?
F13 C13 C8 116.8(3) . . ?
C12 C13 C8 125.2(4) . . ?
C1A N1A C4A 108.7(3) . . ?
C1A N1A C5A 108.6(3) . . ?
C4A N1A C5A 108.8(3) . . ?
C1A N1A C7A 110.8(3) . . ?
C4A N1A C7A 111.9(3) . . ?
C5A N1A C7A 107.9(3) . . ?
C3A N2A C2A 108.7(3) . . ?
C3A N2A C6A 108.8(3) . . ?
C2A N2A C6A 108.3(3) . . ?
N1A C1A C2A 107.7(3) . . ?
N1A C1A H1C 110.2 . . ?
C2A C1A H1C 110.2 . . ?
N1A C1A H1D 110.2 . . ?
C2A C1A H1D 110.2 . . ?
H1C C1A H1D 108.5 . . ?
N2A C2A C1A 112.5(3) . . ?
N2A C2A H2C 109.1 . . ?
C1A C2A H2C 109.1 . . ?
N2A C2A H2D 109.1 . . ?
C1A C2A H2D 109.1 . . ?
H2C C2A H2D 107.8 . . ?
N2A C3A C4A 112.5(3) . . ?
N2A C3A H3C 109.1 . . ?
C4A C3A H3C 109.1 . . ?
N2A C3A H3D 109.1 . . ?
C4A C3A H3D 109.1 . . ?
H3C C3A H3D 107.8 . . ?
N1A C4A C3A 107.9(3) . . ?
N1A C4A H4C 110.1 . . ?
C3A C4A H4C 110.1 . . ?
N1A C4A H4D 110.1 . . ?
C3A C4A H4D 110.1 . . ?
H4C C4A H4D 108.4 . . ?
N1A C5A C6A 108.9(3) . . ?
N1A C5A H5C 109.9 . . ?
C6A C5A H5C 109.9 . . ?
N1A C5A H5D 109.9 . . ?
C6A C5A H5D 109.9 . . ?
H5C C5A H5D 108.3 . . ?
N2A C6A C5A 110.9(3) . . ?
N2A C6A H6C 109.5 . . ?
C5A C6A H6C 109.5 . . ?
N2A C6A H6D 109.5 . . ?
C5A C6A H6D 109.5 . . ?
H6C C6A H6D 108.0 . . ?
C8A C7A N1A 114.7(3) . . ?
C8A C7A H7C 108.6 . . ?
N1A C7A H7C 108.6 . . ?
C8A C7A H7D 108.6 . . ?
N1A C7A H7D 108.6 . . ?
H7C C7A H7D 107.6 . . ?
C9A C8A C13A 114.7(3) . . ?
C9A C8A C7A 123.8(3) . . ?
C13A C8A C7A 121.3(3) . . ?
F9A C9A C8A 118.2(3) . . ?
F9A C9A C10A 117.2(3) . . ?
C8A C9A C10A 124.6(4) . . ?
C11A C10A C9A 115.7(4) . . ?
C11A C10A H10A 122.1 . . ?
C9A C10A H10A 122.1 . . ?
F11A C11A C10A 118.2(4) . . ?
F11A C11A C12A 117.8(4) . . ?
C10A C11A C12A 124.0(4) . . ?
C13A C12A C11A 116.3(4) . . ?
C13A C12A H12A 121.8 . . ?
C11A C12A H12A 121.8 . . ?
F13A C13A C12A 118.1(3) . . ?
F13A C13A C8A 117.2(3) . . ?
C12A C13A C8A 124.6(4) . . ?
H1E O1 H1F 97(5) . . ?
H2E O2 H2F 100(5) . . ?

loop_
_geom_bond_atom_site_label_1
_geom_bond_atom_site_label_2
_geom_bond_distance
_geom_bond_site_symmetry_2
_geom_bond_publ_flag
F9 C9 1.357(4) . ?
F11 C11 1.344(4) . ?
F13 C13 1.359(4) . ?
N1 C4 1.496(5) . ?
N1 C1 1.514(5) . ?
N1 C7 1.516(4) . ?
N1 C5 1.519(4) . ?
N2 C6 1.470(5) . ?
N2 C3 1.474(5) . ?
N2 C2 1.477(5) . ?
C1 C2 1.529(5) . ?
C1 H1A 0.9900 . ?
C1 H1B 0.9900 . ?
C2 H2A 0.9900 . ?
C2 H2B 0.9900 . ?
C3 C4 1.534(5) . ?
C3 H3A 0.9900 . ?
C3 H3B 0.9900 . ?
C4 H4A 0.9900 . ?
C4 H4B 0.9900 . ?
C5 C6 1.540(5) . ?
C5 H5A 0.9900 . ?
C5 H5B 0.9900 . ?
C6 H6A 0.9900 . ?
C6 H6B 0.9900 . ?
C7 C8 1.495(5) . ?
C7 H7A 0.9900 . ?
C7 H7B 0.9900 . ?
C8 C9 1.382(5) . ?
C8 C13 1.396(5) . ?
C9 C10 1.376(5) . ?
C10 C11 1.378(6) . ?
C10 H10 0.9500 . ?
C11 C12 1.378(6) . ?
C12 C13 1.373(5) . ?
C12 H12 0.9500 . ?
F9A C9A 1.357(4) . ?
F11A C11A 1.351(5) . ?
F13A C13A 1.358(5) . ?
N1A C1A 1.508(4) . ?
N1A C4A 1.511(4) . ?
N1A C5A 1.513(4) . ?
N1A C7A 1.522(4) . ?
N2A C3A 1.455(5) . ?
N2A C2A 1.458(5) . ?
N2A C6A 1.463(5) . ?
C1A C2A 1.540(5) . ?
C1A H1C 0.9900 . ?
C1A H1D 0.9900 . ?
C2A H2C 0.9900 . ?
C2A H2D 0.9900 . ?
C3A C4A 1.537(5) . ?
C3A H3C 0.9900 . ?
C3A H3D 0.9900 . ?
C4A H4C 0.9900 . ?
C4A H4D 0.9900 . ?
C5A C6A 1.545(5) . ?
C5A H5C 0.9900 . ?
C5A H5D 0.9900 . ?
C6A H6C 0.9900 . ?
C6A H6D 0.9900 . ?
C7A C8A 1.511(5) . ?
C7A H7C 0.9900 . ?
C7A H7D 0.9900 . ?
C8A C9A 1.376(5) . ?
C8A C13A 1.390(5) . ?
C9A C10A 1.390(6) . ?
C10A C11A 1.373(6) . ?
C10A H10A 0.9500 . ?
C11A C12A 1.375(6) . ?
C12A C13A 1.369(6) . ?
C12A H12A 0.9500 . ?
O1 H1E 0.84(2) . ?
O1 H1F 0.85(2) . ?
O2 H2E 0.828(19) . ?
O2 H2F 0.835(19) . ?

loop_
_geom_hbond_atom_site_label_D
_geom_hbond_atom_site_label_H
_geom_hbond_atom_site_label_A
_geom_hbond_distance_DH
_geom_hbond_distance_HA
_geom_hbond_distance_DA
_geom_hbond_angle_DHA
_geom_hbond_site_symmetry_A
O1 H1E Br1 0.84(2) 2.53(3) 3.353(3) 164(5) 2
O1 H1F N2 0.85(2) 2.10(3) 2.866(4) 150(5) .
O2 H2E Br1 0.828(19) 2.61(3) 3.382(3) 157(4) 1_456
O2 H2F N2A 0.835(19) 2.10(3) 2.885(4) 156(5) .

loop_
_geom_torsion_atom_site_label_1
_geom_torsion_atom_site_label_2
_geom_torsion_atom_site_label_3
_geom_torsion_atom_site_label_4
_geom_torsion
_geom_torsion_site_symmetry_1
_geom_torsion_site_symmetry_2
_geom_torsion_site_symmetry_3
_geom_torsion_site_symmetry_4
_geom_torsion_publ_flag
C4 N1 C1 C2 67.5(4) . . . . ?
C7 N1 C1 C2 -167.4(3) . . . . ?
C5 N1 C1 C2 -49.8(4) . . . . ?
C6 N2 C2 C1 67.8(4) . . . . ?
C3 N2 C2 C1 -48.9(4) . . . . ?
N1 C1 C2 N2 -15.3(4) . . . . ?
C6 N2 C3 C4 -51.2(4) . . . . ?
C2 N2 C3 C4 66.0(4) . . . . ?
C1 N1 C4 C3 -50.9(4) . . . . ?
C7 N1 C4 C3 -175.0(3) . . . . ?
C5 N1 C4 C3 66.5(4) . . . . ?
N2 C3 C4 N1 -13.8(4) . . . . ?
C4 N1 C5 C6 -50.2(4) . . . . ?
C1 N1 C5 C6 67.0(4) . . . . ?
C7 N1 C5 C6 -172.6(3) . . . . ?
C3 N2 C6 C5 67.9(4) . . . . ?
C2 N2 C6 C5 -49.5(4) . . . . ?
N1 C5 C6 N2 -15.0(4) . . . . ?
C4 N1 C7 C8 55.6(4) . . . . ?
C1 N1 C7 C8 -66.7(4) . . . . ?
C5 N1 C7 C8 174.8(3) . . . . ?
N1 C7 C8 C9 90.5(4) . . . . ?
N1 C7 C8 C13 -96.6(4) . . . . ?
C13 C8 C9 F9 -178.3(3) . . . . ?
C7 C8 C9 F9 -4.9(5) . . . . ?
C13 C8 C9 C10 1.0(5) . . . . ?
C7 C8 C9 C10 174.4(4) . . . . ?
F9 C9 C10 C11 177.8(3) . . . . ?
C8 C9 C10 C11 -1.5(6) . . . . ?
C9 C10 C11 F11 -178.4(3) . . . . ?
C9 C10 C11 C12 0.7(6) . . . . ?
F11 C11 C12 C13 179.6(3) . . . . ?
C10 C11 C12 C13 0.5(6) . . . . ?
C11 C12 C13 F13 179.6(3) . . . . ?
C11 C12 C13 C8 -1.0(6) . . . . ?
C9 C8 C13 F13 179.6(3) . . . . ?
C7 C8 C13 F13 6.1(5) . . . . ?
C9 C8 C13 C12 0.3(5) . . . . ?
C7 C8 C13 C12 -173.2(4) . . . . ?
C4A N1A C1A C2A 63.9(4) . . . . ?
C5A N1A C1A C2A -54.5(4) . . . . ?
C7A N1A C1A C2A -172.8(3) . . . . ?
C3A N2A C2A C1A -53.5(5) . . . . ?
C6A N2A C2A C1A 64.5(5) . . . . ?
N1A C1A C2A N2A -8.1(5) . . . . ?
C2A N2A C3A C4A 62.3(4) . . . . ?
C6A N2A C3A C4A -55.4(4) . . . . ?
C1A N1A C4A C3A -55.7(4) . . . . ?
C5A N1A C4A C3A 62.5(4) . . . . ?
C7A N1A C4A C3A -178.4(3) . . . . ?
N2A C3A C4A N1A -6.8(4) . . . . ?
C1A N1A C5A C6A 63.5(4) . . . . ?
C4A N1A C5A C6A -54.8(4) . . . . ?
C7A N1A C5A C6A -176.4(3) . . . . ?
C3A N2A C6A C5A 63.3(4) . . . . ?
C2A N2A C6A C5A -54.7(4) . . . . ?
N1A C5A C6A N2A -7.3(5) . . . . ?
C1A N1A C7A C8A -64.2(4) . . . . ?
C4A N1A C7A C8A 57.4(4) . . . . ?
C5A N1A C7A C8A 177.1(3) . . . . ?
N1A C7A C8A C9A 92.0(4) . . . . ?
N1A C7A C8A C13A -93.4(4) . . . . ?
C13A C8A C9A F9A -177.3(3) . . . . ?
C7A C8A C9A F9A -2.4(5) . . . . ?
C13A C8A C9A C10A 1.2(5) . . . . ?
C7A C8A C9A C10A 176.2(3) . . . . ?
F9A C9A C10A C11A 178.4(3) . . . . ?
C8A C9A C10A C11A -0.1(6) . . . . ?
C9A C10A C11A F11A -179.0(3) . . . . ?
C9A C10A C11A C12A -1.2(6) . . . . ?
F11A C11A C12A C13A 179.1(3) . . . . ?
C10A C11A C12A C13A 1.3(6) . . . . ?
C11A C12A C13A F13A -178.2(3) . . . . ?
C11A C12A C13A C8A 0.0(6) . . . . ?
C9A C8A C13A F13A 177.0(3) . . . . ?
C7A C8A C13A F13A 1.9(5) . . . . ?
C9A C8A C13A C12A -1.2(5) . . . . ?
C7A C8A C13A C12A -176.3(3) . . . . ?
